data_4023856
loop_
_publ_author_name
'Vincent Terrasson'
'Jos\'e G. Planas'
'Damien Prim'
'Clara Vi\~nas'
'Francesc Teixidor'
'Mark E. Light'
'Michael B. Hursthouse'

_publ_section_title
;
 Cooperative Effect of Carborane and Pyridine in the Reaction of
 Carboranyl Alcohols with Thionyl Chloride:
 Halogenation versus Oxidation
;
_journal_name_full 'Journal of Organic Chemistry'
_journal_page_first 9140
_journal_page_last 9143
_journal_paper_doi 10.1021/jo801672f
_journal_volume 73
_journal_year 2008
_chemical_compound_source 'Jose Giner Planas'
_chemical_formula_sum 'C9 H17 B10 N O'
_chemical_formula_weight 263.34
_chemical_name_systematic
;
 ?
;
_space_group_IT_number 14
_symmetry_cell_setting monoclinic
_symmetry_space_group_name_Hall '-P 2ybc'
_symmetry_space_group_name_H-M 'P 1 21/c 1'
_atom_sites_solution_hydrogens geom
_atom_sites_solution_primary direct
_atom_sites_solution_secondary difmap
_audit_creation_method SHELXL-97
_cell_angle_alpha 90.00
_cell_angle_beta 100.493(2)
_cell_angle_gamma 90.00
_cell_formula_units_Z 4
_cell_length_a 9.6062(2)
_cell_length_b 9.7769(3)
_cell_length_c 15.5918(4)
_cell_measurement_reflns_used 10483
_cell_measurement_temperature 120(2)
_cell_measurement_theta_max 27.48
_cell_measurement_theta_min 2.91
_cell_volume 1439.88(6)
_computing_cell_refinement 'DENZO (Otwinowski & Minor, 1997) & COLLECT (Hooft, R.W.W., 1998)'
_computing_data_collection 'COLLECT (Hooft, R.W.W., 1998)'
_computing_data_reduction 'DENZO (Otwinowski & Minor, 1997) & COLLECT (Hooft, R.W.W., 1998)'
_computing_molecular_graphics 'CAMERON (Watkin, et al., 1993)'
_computing_publication_material 'WINGX (Farrugia, 1998)'
_computing_structure_refinement 'SHELXL-97 (Sheldrick, 1997)'
_computing_structure_solution 'SHELXS-97 (Sheldrick, 1997)'
_diffrn_ambient_temperature 120(2)
_diffrn_detector_area_resol_mean 9.091
_diffrn_measured_fraction_theta_full 0.998
_diffrn_measured_fraction_theta_max 0.998
_diffrn_measurement_device_type 'Bruker-Nonius CCD camera on \k-goniostat'
_diffrn_measurement_method '\f & \w scans to fill the asymmetric unit'
_diffrn_radiation_monochromator '10cm confocal mirrors'
_diffrn_radiation_source 'Bruker Nonius FR591 Rotating Anode'
_diffrn_radiation_type MoK\a
_diffrn_radiation_wavelength 0.71073
_diffrn_reflns_av_R_equivalents 0.0844
_diffrn_reflns_av_sigmaI/netI 0.0507
_diffrn_reflns_limit_h_max 11
_diffrn_reflns_limit_h_min -11
_diffrn_reflns_limit_k_max 11
_diffrn_reflns_limit_k_min -11
_diffrn_reflns_limit_l_max 18
_diffrn_reflns_limit_l_min -18
_diffrn_reflns_number 15352
_diffrn_reflns_theta_full 25.03
_diffrn_reflns_theta_max 25.03
_diffrn_reflns_theta_min 3.00
_diffrn_standards_number 0
_exptl_absorpt_coefficient_mu 0.065
_exptl_absorpt_correction_T_max 0.9974
_exptl_absorpt_correction_T_min 0.9810
_exptl_absorpt_correction_type multi-scan
_exptl_absorpt_process_details
;
SADABS V2.10 (Sheldrick, G.M., 2003)
;
_exptl_crystal_colour 'Pale Yellow'
_exptl_crystal_density_diffrn 1.215
_exptl_crystal_density_method 'not measured'
_exptl_crystal_description Fragment
_exptl_crystal_F_000 544
_exptl_crystal_size_max 0.14
_exptl_crystal_size_mid 0.09
_exptl_crystal_size_min 0.04
_refine_diff_density_max 0.333
_refine_diff_density_min -0.352
_refine_diff_density_rms 0.057
_refine_ls_extinction_method none
_refine_ls_goodness_of_fit_ref 1.044
_refine_ls_hydrogen_treatment constr
_refine_ls_matrix_type full
_refine_ls_number_parameters 190
_refine_ls_number_reflns 2542
_refine_ls_number_restraints 0
_refine_ls_restrained_S_all 1.044
_refine_ls_R_factor_all 0.0891
_refine_ls_R_factor_gt 0.0666
_refine_ls_shift/su_max 0.000
_refine_ls_shift/su_mean 0.000
_refine_ls_structure_factor_coef Fsqd
_refine_ls_weighting_details 'calc w=1/[\s^2^(Fo^2^)+(0.0489P)^2^+2.5288P] where P=(Fo^2^+2Fc^2^)/3'
_refine_ls_weighting_scheme calc
_refine_ls_wR_factor_gt 0.1475
_refine_ls_wR_factor_ref 0.1636
_reflns_number_gt 2009
_reflns_number_total 2542
_reflns_threshold_expression >2sigma(I)
_cod_data_source_file jo801672f_si_005.cif
_cod_data_source_block 2007acc1649
_cod_depositor_comments
;
The following automatic conversions were performed:
'_symmetry_cell_setting' value 'Monoclinic' changed to 'monoclinic'
according to '/home/saulius/struct/CIF-dictionaries/cif_core.dic'
dictionary named 'cif_core.dic' version 2.4.1 from 2010-06-29.

Automatic conversion script
Id: cif_fix_enum 1527 2010-12-29 10:47:43Z saulius 
;
_cod_original_sg_symbol_H-M 'P 21/c'
_cod_database_code 4023856

loop_
_symmetry_equiv_pos_as_xyz
'x, y, z'
'-x, y+1/2, -z+1/2'
'-x, -y, -z'
'x, -y-1/2, z-1/2'

loop_
_atom_site_label
_atom_site_type_symbol
_atom_site_fract_x
_atom_site_fract_y
_atom_site_fract_z
_atom_site_U_iso_or_equiv
_atom_site_adp_type
_atom_site_occupancy
_atom_site_symmetry_multiplicity
_atom_site_calc_flag
_atom_site_refinement_flags
_atom_site_disorder_assembly
_atom_site_disorder_group
C1 C 0.5941(3) 0.6459(3) 0.17062(15) 0.0196(6) Uani 1 1 d . . .
C2 C 0.6855(3) 0.6710(3) 0.27171(15) 0.0210(6) Uani 1 1 d . . .
C3 C 0.6113(3) 0.7202(3) 0.34372(17) 0.0294(7) Uani 1 1 d . . .
H3A H 0.6804 0.7293 0.3980 0.044 Uiso 1 1 calc R . .
H3B H 0.5384 0.6539 0.3521 0.044 Uiso 1 1 calc R . .
H3C H 0.5671 0.8091 0.3277 0.044 Uiso 1 1 calc R . .
C4 C 0.4319(3) 0.6612(3) 0.15902(17) 0.0242(6) Uani 1 1 d . . .
C5 C 0.3490(3) 0.7424(3) 0.08562(16) 0.0209(6) Uani 1 1 d . . .
C6 C 0.2061(3) 0.7105(3) 0.06064(17) 0.0250(6) Uani 1 1 d . . .
H6 H 0.1641 0.6404 0.0895 0.030 Uiso 1 1 calc R . .
C7 C 0.1269(3) 0.7832(3) -0.00713(17) 0.0294(7) Uani 1 1 d . . .
H7 H 0.0296 0.7626 -0.0267 0.035 Uiso 1 1 calc R . .
C8 C 0.1917(3) 0.8861(3) -0.04597(17) 0.0276(6) Uani 1 1 d . . .
H8 H 0.1398 0.9373 -0.0930 0.033 Uiso 1 1 calc R . .
C9 C 0.3332(3) 0.9139(3) -0.01555(17) 0.0270(6) Uani 1 1 d . . .
H9 H 0.3760 0.9865 -0.0418 0.032 Uiso 1 1 calc R . .
B3 B 0.7024(3) 0.7869(3) 0.18890(18) 0.0205(6) Uani 1 1 d . . .
H3 H 0.6638 0.8952 0.1857 0.025 Uiso 1 1 calc R . .
B4 B 0.6949(3) 0.6831(3) 0.09402(19) 0.0222(7) Uani 1 1 d . . .
H4 H 0.6521 0.7240 0.0273 0.027 Uiso 1 1 calc R . .
B5 B 0.6638(3) 0.5108(3) 0.12228(19) 0.0233(7) Uani 1 1 d . . .
H5 H 0.5997 0.4393 0.0746 0.028 Uiso 1 1 calc R . .
B6 B 0.6564(3) 0.5053(3) 0.23567(19) 0.0213(6) Uani 1 1 d . . .
H6A H 0.5872 0.4311 0.2631 0.026 Uiso 1 1 calc R . .
B7 B 0.8508(3) 0.7295(3) 0.26692(19) 0.0235(7) Uani 1 1 d . . .
H7A H 0.9110 0.8023 0.3155 0.028 Uiso 1 1 calc R . .
B8 B 0.8614(3) 0.7355(3) 0.15442(19) 0.0220(6) Uani 1 1 d . . .
H8A H 0.9299 0.8115 0.1280 0.026 Uiso 1 1 calc R . .
B9 B 0.8372(3) 0.5651(3) 0.1129(2) 0.0234(7) Uani 1 1 d . . .
H9A H 0.8899 0.5284 0.0587 0.028 Uiso 1 1 calc R . .
B10 B 0.8124(3) 0.4542(3) 0.20015(19) 0.0241(7) Uani 1 1 d . . .
H10 H 0.8479 0.3449 0.2035 0.029 Uiso 1 1 calc R . .
B11 B 0.8225(3) 0.5567(3) 0.29492(19) 0.0232(7) Uani 1 1 d . . .
H11 H 0.8645 0.5155 0.3616 0.028 Uiso 1 1 calc R . .
B12 B 0.9355(3) 0.5941(3) 0.21987(19) 0.0240(7) Uani 1 1 d . . .
H12 H 1.0526 0.5772 0.2363 0.029 Uiso 1 1 calc R . .
N1 N 0.4136(2) 0.8433(2) 0.04932(14) 0.0244(5) Uani 1 1 d . . .
O1 O 0.3712(2) 0.6019(2) 0.20915(14) 0.0422(6) Uani 1 1 d . . .

loop_
_atom_site_aniso_label
_atom_site_aniso_U_11
_atom_site_aniso_U_22
_atom_site_aniso_U_33
_atom_site_aniso_U_23
_atom_site_aniso_U_13
_atom_site_aniso_U_12
C1 0.0209(12) 0.0226(13) 0.0153(12) 0.0034(10) 0.0032(10) 0.0017(11)
C2 0.0243(13) 0.0232(14) 0.0148(12) 0.0015(10) 0.0021(10) 0.0017(11)
C3 0.0353(15) 0.0327(16) 0.0221(13) 0.0012(12) 0.0098(12) 0.0050(13)
C4 0.0226(13) 0.0253(14) 0.0258(14) 0.0051(11) 0.0070(11) 0.0015(11)
C5 0.0212(13) 0.0215(14) 0.0200(12) -0.0009(10) 0.0040(10) 0.0018(10)
C6 0.0234(14) 0.0289(15) 0.0233(13) -0.0019(11) 0.0060(11) -0.0034(11)
C7 0.0205(13) 0.0406(17) 0.0249(14) -0.0051(12) -0.0017(11) -0.0029(12)
C8 0.0273(14) 0.0305(16) 0.0226(14) 0.0013(12) -0.0021(11) 0.0048(12)
C9 0.0281(14) 0.0278(15) 0.0233(13) 0.0041(11) 0.0004(11) -0.0002(12)
B3 0.0231(15) 0.0191(15) 0.0207(14) 0.0042(12) 0.0072(12) 0.0004(12)
B4 0.0220(15) 0.0271(16) 0.0184(14) 0.0018(12) 0.0059(12) 0.0001(12)
B5 0.0262(15) 0.0225(16) 0.0210(14) -0.0026(12) 0.0035(12) -0.0018(13)
B6 0.0206(14) 0.0196(15) 0.0231(15) 0.0023(12) 0.0026(11) -0.0002(12)
B7 0.0219(15) 0.0241(16) 0.0236(15) 0.0000(12) 0.0017(12) -0.0014(12)
B8 0.0193(14) 0.0236(16) 0.0236(15) 0.0015(12) 0.0052(12) -0.0004(12)
B9 0.0230(15) 0.0222(16) 0.0262(15) -0.0022(12) 0.0073(12) 0.0000(12)
B10 0.0248(15) 0.0198(15) 0.0282(16) 0.0004(12) 0.0059(13) 0.0023(12)
B11 0.0223(15) 0.0224(16) 0.0237(15) 0.0045(12) 0.0008(12) 0.0013(12)
B12 0.0200(15) 0.0255(17) 0.0255(15) 0.0017(12) 0.0015(12) 0.0020(12)
N1 0.0227(11) 0.0253(12) 0.0240(11) 0.0051(9) 0.0013(9) -0.0011(9)
O1 0.0248(11) 0.0543(15) 0.0493(13) 0.0304(11) 0.0115(9) 0.0055(10)

loop_
_atom_type_symbol
_atom_type_description
_atom_type_scat_dispersion_real
_atom_type_scat_dispersion_imag
_atom_type_scat_source
C C 0.0033 0.0016 'International Tables Vol C Tables 4.2.6.8 and 6.1.1.4'
H H 0.0000 0.0000 'International Tables Vol C Tables 4.2.6.8 and 6.1.1.4'
B B 0.0013 0.0007 'International Tables Vol C Tables 4.2.6.8 and 6.1.1.4'
N N 0.0061 0.0033 'International Tables Vol C Tables 4.2.6.8 and 6.1.1.4'
O O 0.0106 0.0060 'International Tables Vol C Tables 4.2.6.8 and 6.1.1.4'

loop_
_geom_angle_atom_site_label_1
_geom_angle_atom_site_label_2
_geom_angle_atom_site_label_3
_geom_angle
_geom_angle_site_symmetry_1
_geom_angle_site_symmetry_3
_geom_angle_publ_flag
C4 C1 C2 116.2(2) . . ?
C4 C1 B4 125.9(2) . . ?
C2 C1 B4 111.07(19) . . ?
C4 C1 B5 119.3(2) . . ?
C2 C1 B5 110.23(19) . . ?
B4 C1 B5 62.64(17) . . ?
C4 C1 B3 120.7(2) . . ?
C2 C1 B3 61.92(15) . . ?
B4 C1 B3 62.76(16) . . ?
B5 C1 B3 114.7(2) . . ?
C4 C1 B6 112.1(2) . . ?
C2 C1 B6 60.27(15) . . ?
B4 C1 B6 113.3(2) . . ?
B5 C1 B6 61.93(16) . . ?
B3 C1 B6 113.65(19) . . ?
C3 C2 C1 120.4(2) . . ?
C3 C2 B7 119.7(2) . . ?
C1 C2 B7 109.94(19) . . ?
C3 C2 B11 119.8(2) . . ?
C1 C2 B11 110.72(19) . . ?
B7 C2 B11 62.76(17) . . ?
C3 C2 B6 118.1(2) . . ?
C1 C2 B6 61.92(15) . . ?
B7 C2 B6 113.6(2) . . ?
B11 C2 B6 61.83(16) . . ?
C3 C2 B3 117.5(2) . . ?
C1 C2 B3 60.23(15) . . ?
B7 C2 B3 62.40(16) . . ?
B11 C2 B3 114.1(2) . . ?
B6 C2 B3 113.61(19) . . ?
O1 C4 C5 119.9(2) . . ?
O1 C4 C1 118.3(2) . . ?
C5 C4 C1 121.7(2) . . ?
N1 C5 C6 123.7(2) . . ?
N1 C5 C4 119.3(2) . . ?
C6 C5 C4 117.0(2) . . ?
C7 C6 C5 118.4(3) . . ?
C8 C7 C6 118.8(2) . . ?
C7 C8 C9 119.1(3) . . ?
N1 C9 C8 123.4(3) . . ?
C1 B3 C2 57.86(14) . . ?
C1 B3 B8 104.5(2) . . ?
C2 B3 B8 103.9(2) . . ?
C1 B3 B4 58.32(16) . . ?
C2 B3 B4 104.4(2) . . ?
B8 B3 B4 59.80(16) . . ?
C1 B3 B7 104.2(2) . . ?
C2 B3 B7 57.55(15) . . ?
B8 B3 B7 59.73(16) . . ?
B4 B3 B7 107.0(2) . . ?
C1 B4 B9 105.3(2) . . ?
C1 B4 B8 105.12(19) . . ?
B9 B4 B8 60.48(16) . . ?
C1 B4 B5 58.91(16) . . ?
B9 B4 B5 60.16(17) . . ?
B8 B4 B5 108.5(2) . . ?
C1 B4 B3 58.92(15) . . ?
B9 B4 B3 108.6(2) . . ?
B8 B4 B3 60.00(16) . . ?
B5 B4 B3 108.4(2) . . ?
C1 B5 B4 58.45(16) . . ?
C1 B5 B9 104.6(2) . . ?
B4 B5 B9 59.68(17) . . ?
C1 B5 B6 59.92(16) . . ?
B4 B5 B6 108.2(2) . . ?
B9 B5 B6 107.3(2) . . ?
C1 B5 B10 105.5(2) . . ?
B4 B5 B10 108.2(2) . . ?
B9 B5 B10 60.25(16) . . ?
B6 B5 B10 59.17(16) . . ?
C2 B6 C1 57.80(15) . . ?
C2 B6 B10 105.8(2) . . ?
C1 B6 B10 105.2(2) . . ?
C2 B6 B11 58.87(16) . . ?
C1 B6 B11 105.1(2) . . ?
B10 B6 B11 60.40(17) . . ?
C2 B6 B5 105.2(2) . . ?
C1 B6 B5 58.15(16) . . ?
B10 B6 B5 60.49(16) . . ?
B11 B6 B5 108.4(2) . . ?
C2 B7 B8 106.0(2) . . ?
C2 B7 B11 58.94(16) . . ?
B8 B7 B11 108.2(2) . . ?
C2 B7 B12 105.5(2) . . ?
B8 B7 B12 60.33(17) . . ?
B11 B7 B12 59.77(17) . . ?
C2 B7 B3 60.06(15) . . ?
B8 B7 B3 59.97(16) . . ?
B11 B7 B3 109.1(2) . . ?
B12 B7 B3 108.7(2) . . ?
B4 B8 B7 107.8(2) . . ?
B4 B8 B3 60.21(16) . . ?
B7 B8 B3 60.31(16) . . ?
B4 B8 B12 107.8(2) . . ?
B7 B8 B12 59.95(17) . . ?
B3 B8 B12 108.7(2) . . ?
B4 B8 B9 59.60(17) . . ?
B7 B8 B9 107.5(2) . . ?
B3 B8 B9 108.1(2) . . ?
B12 B8 B9 59.85(17) . . ?
B4 B9 B5 60.16(16) . . ?
B4 B9 B12 108.2(2) . . ?
B5 B9 B12 108.3(2) . . ?
B4 B9 B8 59.92(16) . . ?
B5 B9 B8 108.1(2) . . ?
B12 B9 B8 60.09(17) . . ?
B4 B9 B10 108.4(2) . . ?
B5 B9 B10 60.03(17) . . ?
B12 B9 B10 60.41(17) . . ?
B8 B9 B10 108.4(2) . . ?
B6 B10 B11 59.87(16) . . ?
B6 B10 B5 60.34(16) . . ?
B11 B10 B5 107.9(2) . . ?
B6 B10 B9 107.8(2) . . ?
B11 B10 B9 107.2(2) . . ?
B5 B10 B9 59.72(16) . . ?
B6 B10 B12 107.5(2) . . ?
B11 B10 B12 59.54(17) . . ?
B5 B10 B12 107.5(2) . . ?
B9 B10 B12 59.62(17) . . ?
C2 B11 B6 59.29(16) . . ?
C2 B11 B12 105.4(2) . . ?
B6 B11 B12 108.5(2) . . ?
C2 B11 B10 105.6(2) . . ?
B6 B11 B10 59.73(16) . . ?
B12 B11 B10 60.90(17) . . ?
C2 B11 B7 58.30(16) . . ?
B6 B11 B7 107.8(2) . . ?
B12 B11 B7 60.19(17) . . ?
B10 B11 B7 108.7(2) . . ?
B11 B12 B7 60.04(17) . . ?
B11 B12 B9 107.5(2) . . ?
B7 B12 B9 107.4(2) . . ?
B11 B12 B8 107.9(2) . . ?
B7 B12 B8 59.71(17) . . ?
B9 B12 B8 60.06(16) . . ?
B11 B12 B10 59.56(17) . . ?
B7 B12 B10 107.5(2) . . ?
B9 B12 B10 59.96(17) . . ?
B8 B12 B10 108.1(2) . . ?
C5 N1 C9 116.6(2) . . ?

loop_
_geom_bond_atom_site_label_1
_geom_bond_atom_site_label_2
_geom_bond_distance
_geom_bond_site_symmetry_2
_geom_bond_publ_flag
C1 C4 1.543(3) . ?
C1 C2 1.677(3) . ?
C1 B4 1.708(4) . ?
C1 B5 1.716(4) . ?
C1 B3 1.719(4) . ?
C1 B6 1.748(4) . ?
C2 C3 1.514(4) . ?
C2 B7 1.702(4) . ?
C2 B11 1.713(4) . ?
C2 B6 1.721(4) . ?
C2 B3 1.747(4) . ?
C4 O1 1.205(3) . ?
C4 C5 1.498(4) . ?
C5 N1 1.344(3) . ?
C5 C6 1.392(4) . ?
C6 C7 1.381(4) . ?
C7 C8 1.380(4) . ?
C8 C9 1.383(4) . ?
C9 N1 1.345(3) . ?
B3 B8 1.781(4) . ?
B3 B4 1.785(4) . ?
B3 B7 1.787(4) . ?
B4 B9 1.772(4) . ?
B4 B8 1.777(4) . ?
B4 B5 1.780(4) . ?
B5 B9 1.780(4) . ?
B5 B6 1.783(4) . ?
B5 B10 1.786(4) . ?
B6 B10 1.762(4) . ?
B6 B11 1.765(4) . ?
B7 B8 1.777(4) . ?
B7 B11 1.778(4) . ?
B7 B12 1.781(4) . ?
B8 B12 1.788(4) . ?
B8 B9 1.787(4) . ?
B9 B12 1.783(4) . ?
B9 B10 1.790(4) . ?
B10 B11 1.774(4) . ?
B10 B12 1.798(4) . ?
B11 B12 1.773(4) . ?
